data_4106224
loop_
_publ_author_name
'Benjamin K. Keitz'
'Jean Bouffard'
'Guy Bertrand'
'Robert H. Grubbs'

_publ_section_title
;
 Protonolysis of a Ruthenium-Carbene Bond and Applications in Olefin
 Metathesis
;
_journal_name_full 'Journal of the American Chemical Society'
_journal_page_first 8498
_journal_page_last 8501
_journal_paper_doi 10.1021/ja203070r
_journal_volume 133
_journal_year 2011
_chemical_formula_moiety 'C54 H67 Cl2 N5 Ru'
_chemical_formula_sum 'C54 H67 Cl2 N5 Ru'
_chemical_formula_weight 958.10
_chemical_name_systematic
;
 ?
;
_space_group_IT_number 14
_symmetry_cell_setting monoclinic
_symmetry_space_group_name_Hall '-P 2yn'
_symmetry_space_group_name_H-M 'P 1 21/n 1'
_atom_sites_solution_hydrogens geom
_atom_sites_solution_primary direct
_atom_sites_solution_secondary difmap
_audit_creation_method SHELXL-97
_cell_angle_alpha 90.00
_cell_angle_beta 108.828(2)
_cell_angle_gamma 90.00
_cell_formula_units_Z 4
_cell_length_a 21.6694(10)
_cell_length_b 9.9829(5)
_cell_length_c 24.0270(11)
_cell_measurement_reflns_used 9750
_cell_measurement_temperature 100(2)
_cell_measurement_theta_max 37.72
_cell_measurement_theta_min 2.32
_cell_volume 4919.5(4)
_computing_cell_refinement 'Bruker SAINT-Plus v7.66A'
_computing_data_collection 'Bruker APEX2 v2009.7-0'
_computing_data_reduction 'Bruker SAINT-Plus v7.66A'
_computing_molecular_graphics 'Bruker XP v5.1'
_computing_publication_material 'Bruker XCIF 2008'
_computing_structure_refinement 'SHELXL-97 (Sheldrick, 2008)'
_computing_structure_solution 'SHELXS-97 (Sheldrick, 2008)'
_diffrn_ambient_temperature 100(2)
_diffrn_measured_fraction_theta_full 0.998
_diffrn_measured_fraction_theta_max 0.998
_diffrn_measurement_device_type 'Bruker KAPPA APEX II'
_diffrn_measurement_method '\w scans; 19 settings'
_diffrn_radiation_monochromator graphite
_diffrn_radiation_source 'fine-focus sealed tube'
_diffrn_radiation_type MoK\a
_diffrn_radiation_wavelength 0.71073
_diffrn_reflns_av_R_equivalents 0.0575
_diffrn_reflns_av_sigmaI/netI 0.0346
_diffrn_reflns_limit_h_max 37
_diffrn_reflns_limit_h_min -37
_diffrn_reflns_limit_k_max 15
_diffrn_reflns_limit_k_min -17
_diffrn_reflns_limit_l_max 41
_diffrn_reflns_limit_l_min -41
_diffrn_reflns_number 248636
_diffrn_reflns_theta_full 37.87
_diffrn_reflns_theta_max 37.87
_diffrn_reflns_theta_min 1.79
_exptl_absorpt_coefficient_mu 0.468
_exptl_absorpt_correction_T_max 0.9205
_exptl_absorpt_correction_T_min 0.8723
_exptl_absorpt_correction_type none
_exptl_crystal_colour Brown
_exptl_crystal_density_diffrn 1.294
_exptl_crystal_description Block
_exptl_crystal_F_000 2016
_exptl_crystal_size_max 0.30
_exptl_crystal_size_mid 0.28
_exptl_crystal_size_min 0.18
_refine_diff_density_max 1.425
_refine_diff_density_min -1.089
_refine_diff_density_rms 0.084
_refine_ls_extinction_method none
_refine_ls_goodness_of_fit_ref 2.179
_refine_ls_hydrogen_treatment Riding
_refine_ls_matrix_type 'Full matrix'
_refine_ls_number_parameters 559
_refine_ls_number_reflns 26489
_refine_ls_number_restraints 0
_refine_ls_restrained_S_all 2.179
_refine_ls_R_factor_all 0.0520
_refine_ls_R_factor_gt 0.0353
_refine_ls_shift/su_max 0.003
_refine_ls_shift/su_mean 0.000
_refine_ls_structure_factor_coef Fsqd
_refine_ls_weighting_details w=1/s^2^(Fo^2^)
_refine_ls_weighting_scheme sigma
_refine_ls_wR_factor_gt 0.0597
_refine_ls_wR_factor_ref 0.0605
_reflns_number_gt 20723
_reflns_number_total 26489
_reflns_threshold_expression >2sigma(I)
_cod_data_source_file ja203070r_si_002.cif
_cod_data_source_block bkk15
_cod_depositor_comments
;
The following automatic conversions were performed:

'_atom_sites_solution_primary' value 'direct methods' was changed to
'direct'.

'_atom_sites_solution_secondary' value 'Difference Fourier map' was
changed to 'difmap'.

'_atom_sites_solution_hydrogens' value 'Geometric positions' was
changed to 'geom'.

Automatic conversion script
Id: cif_fix_values 6452 2018-10-05 10:23:21Z andrius 
;
_cod_database_code 4106224

loop_
_symmetry_equiv_pos_as_xyz
'x, y, z'
'-x+1/2, y+1/2, -z+1/2'
'-x, -y, -z'
'x-1/2, -y-1/2, z-1/2'

loop_
_atom_site_label
_atom_site_type_symbol
_atom_site_fract_x
_atom_site_fract_y
_atom_site_fract_z
_atom_site_U_iso_or_equiv
_atom_site_adp_type
_atom_site_occupancy
_atom_site_symmetry_multiplicity
_atom_site_calc_flag
_atom_site_refinement_flags
Ru1 Ru 0.793128(4) 0.172989(8) 0.499239(4) 0.01008(2) Uani 1 1 d .
Cl1 Cl 0.727168(14) 0.36883(3) 0.492576(13) 0.01897(5) Uani 1 1 d .
Cl2 Cl 0.855022(14) -0.02845(3) 0.525074(14) 0.02183(6) Uani 1 1 d .
N1 N 0.89850(5) 0.30961(11) 0.59958(4) 0.0253(2) Uani 1 1 d .
N2 N 0.90423(5) 0.38180(11) 0.51662(4) 0.0258(2) Uani 1 1 d .
N3 N 0.66471(4) 0.02116(8) 0.50022(4) 0.01049(16) Uani 1 1 d .
N4 N 0.60961(4) -0.03881(8) 0.46718(4) 0.01218(16) Uani 1 1 d .
N5 N 0.61601(4) -0.03860(8) 0.41440(4) 0.01128(16) Uani 1 1 d .
C1 C 0.87339(5) 0.29370(11) 0.54081(5) 0.0159(2) Uani 1 1 d .
C2 C 0.94718(9) 0.41661(19) 0.61799(6) 0.0562(6) Uani 1 1 d .
H2A H 0.9890 0.3822 0.6449 0.067 Uiso 1 1 calc R
H2B H 0.9316 0.4903 0.6376 0.067 Uiso 1 1 calc R
C3 C 0.95414(8) 0.46279(17) 0.55964(6) 0.0413(4) Uani 1 1 d .
H3A H 0.9451 0.5598 0.5533 0.050 Uiso 1 1 calc R
H3B H 0.9983 0.4436 0.5579 0.050 Uiso 1 1 calc R
C4 C 0.88351(6) 0.22990(11) 0.64343(5) 0.0164(2) Uani 1 1 d .
C5 C 0.83600(6) 0.27496(11) 0.66634(5) 0.0162(2) Uani 1 1 d .
C6 C 0.82386(7) 0.19856(13) 0.71032(5) 0.0253(3) Uani 1 1 d .
H6 H 0.7909 0.2266 0.7259 0.030 Uiso 1 1 calc R
C7 C 0.85851(8) 0.08332(14) 0.73165(5) 0.0359(4) Uani 1 1 d .
C8 C 0.90673(8) 0.04484(13) 0.70882(6) 0.0396(4) Uani 1 1 d .
H8 H 0.9311 -0.0340 0.7236 0.047 Uiso 1 1 calc R
C9 C 0.92080(7) 0.11685(14) 0.66532(6) 0.0300(3) Uani 1 1 d .
C10 C 0.79942(8) 0.40280(13) 0.64674(6) 0.0342(3) Uani 1 1 d .
H10A H 0.8285 0.4790 0.6618 0.051 Uiso 1 1 calc R
H10B H 0.7625 0.4071 0.6619 0.051 Uiso 1 1 calc R
H10C H 0.7832 0.4061 0.6037 0.051 Uiso 1 1 calc R
C11 C 0.84572(11) 0.00339(19) 0.78036(7) 0.0711(7) Uani 1 1 d .
H11A H 0.8836 0.0097 0.8161 0.107 Uiso 1 1 calc R
H11B H 0.8381 -0.0906 0.7684 0.107 Uiso 1 1 calc R
H11C H 0.8072 0.0394 0.7881 0.107 Uiso 1 1 calc R
C12 C 0.97741(9) 0.0780(2) 0.64481(8) 0.0657(6) Uani 1 1 d .
H12A H 1.0141 0.1386 0.6623 0.099 Uiso 1 1 calc R
H12B H 0.9641 0.0844 0.6019 0.099 Uiso 1 1 calc R
H12C H 0.9906 -0.0142 0.6570 0.099 Uiso 1 1 calc R
C13 C 0.89963(6) 0.39326(12) 0.45617(5) 0.0196(2) Uani 1 1 d .
C14 C 0.86697(6) 0.50340(12) 0.42400(6) 0.0230(3) Uani 1 1 d .
C15 C 0.86424(6) 0.51351(12) 0.36552(6) 0.0245(3) Uani 1 1 d .
H15 H 0.8419 0.5872 0.3428 0.029 Uiso 1 1 calc R
C16 C 0.89306(6) 0.41963(13) 0.33931(5) 0.0232(3) Uani 1 1 d .
C17 C 0.92673(6) 0.31396(12) 0.37278(5) 0.0218(2) Uani 1 1 d .
H17 H 0.9474 0.2503 0.3553 0.026 Uiso 1 1 calc R
C18 C 0.93116(6) 0.29856(12) 0.43185(5) 0.0207(2) Uani 1 1 d .
C19 C 0.83462(8) 0.60843(13) 0.45063(7) 0.0351(3) Uani 1 1 d .
H19A H 0.8681 0.6654 0.4773 0.053 Uiso 1 1 calc R
H19B H 0.8093 0.5644 0.4726 0.053 Uiso 1 1 calc R
H19C H 0.8056 0.6635 0.4193 0.053 Uiso 1 1 calc R
C20 C 0.88632(8) 0.43131(15) 0.27471(6) 0.0357(3) Uani 1 1 d .
H20A H 0.8403 0.4223 0.2510 0.053 Uiso 1 1 calc R
H20B H 0.9117 0.3603 0.2641 0.053 Uiso 1 1 calc R
H20C H 0.9025 0.5189 0.2673 0.053 Uiso 1 1 calc R
C21 C 0.96860(7) 0.18452(14) 0.46796(6) 0.0326(3) Uani 1 1 d .
H21A H 0.9383 0.1232 0.4777 0.049 Uiso 1 1 calc R
H21B H 0.9998 0.2195 0.5043 0.049 Uiso 1 1 calc R
H21C H 0.9921 0.1364 0.4455 0.049 Uiso 1 1 calc R
C22 C 0.70682(5) 0.06046(10) 0.47075(5) 0.01142(18) Uani 1 1 d .
C23 C 0.67272(5) 0.01842(10) 0.41433(5) 0.01317(19) Uani 1 1 d .
H23 H 0.6868 0.0280 0.3810 0.016 Uiso 1 1 calc R
C24 C 0.67146(5) 0.03228(10) 0.56222(4) 0.01238(19) Uani 1 1 d .
C25 C 0.63821(6) 0.13684(10) 0.57928(5) 0.0144(2) Uani 1 1 d .
C26 C 0.64098(6) 0.13729(11) 0.63831(5) 0.0200(2) Uani 1 1 d .
H26 H 0.6193 0.2060 0.6521 0.024 Uiso 1 1 calc R
C27 C 0.67470(7) 0.03950(12) 0.67671(5) 0.0229(3) Uani 1 1 d .
H27 H 0.6759 0.0419 0.7166 0.027 Uiso 1 1 calc R
C28 C 0.70675(6) -0.06198(12) 0.65794(5) 0.0203(2) Uani 1 1 d .
H28 H 0.7298 -0.1281 0.6851 0.024 Uiso 1 1 calc R
C29 C 0.70563(6) -0.06850(10) 0.59969(5) 0.0152(2) Uani 1 1 d .
C30 C 0.59713(6) 0.23868(10) 0.53646(5) 0.0154(2) Uani 1 1 d .
H30 H 0.6130 0.2426 0.5017 0.018 Uiso 1 1 calc R
C31 C 0.60234(6) 0.37975(11) 0.56275(6) 0.0221(2) Uani 1 1 d .
H31A H 0.5832 0.3803 0.5945 0.033 Uiso 1 1 calc R
H31B H 0.5788 0.4432 0.5321 0.033 Uiso 1 1 calc R
H31C H 0.6483 0.4059 0.5784 0.033 Uiso 1 1 calc R
C32 C 0.52570(6) 0.19446(12) 0.51472(6) 0.0223(2) Uani 1 1 d .
H32A H 0.5221 0.1082 0.4944 0.033 Uiso 1 1 calc R
H32B H 0.4996 0.2617 0.4875 0.033 Uiso 1 1 calc R
H32C H 0.5097 0.1852 0.5483 0.033 Uiso 1 1 calc R
C33 C 0.73531(6) -0.18712(11) 0.57762(5) 0.0178(2) Uani 1 1 d .
H33 H 0.7428 -0.1594 0.5403 0.021 Uiso 1 1 calc R
C34 C 0.80074(7) -0.23113(12) 0.62086(6) 0.0264(3) Uani 1 1 d .
H34A H 0.8303 -0.1541 0.6311 0.040 Uiso 1 1 calc R
H34B H 0.8198 -0.3009 0.6027 0.040 Uiso 1 1 calc R
H34C H 0.7941 -0.2667 0.6565 0.040 Uiso 1 1 calc R
C35 C 0.68626(7) -0.30355(11) 0.56316(6) 0.0250(3) Uani 1 1 d .
H35A H 0.6789 -0.3341 0.5993 0.038 Uiso 1 1 calc R
H35B H 0.7037 -0.3776 0.5460 0.038 Uiso 1 1 calc R
H35C H 0.6449 -0.2732 0.5350 0.038 Uiso 1 1 calc R
C36 C 0.56346(5) -0.08630(10) 0.36451(4) 0.01312(19) Uani 1 1 d .
C37 C 0.51966(5) 0.00884(11) 0.33136(5) 0.0153(2) Uani 1 1 d .
C38 C 0.47049(6) -0.03785(11) 0.28196(5) 0.0187(2) Uani 1 1 d .
H38 H 0.4399 0.0236 0.2579 0.022 Uiso 1 1 calc R
C39 C 0.46569(6) -0.17273(12) 0.26751(5) 0.0210(2) Uani 1 1 d .
H39 H 0.4320 -0.2028 0.2336 0.025 Uiso 1 1 calc R
C40 C 0.50975(6) -0.26406(11) 0.30226(5) 0.0198(2) Uani 1 1 d .
H40 H 0.5055 -0.3563 0.2919 0.024 Uiso 1 1 calc R
C41 C 0.55999(6) -0.22344(10) 0.35189(5) 0.0149(2) Uani 1 1 d .
C42 C 0.52472(6) 0.15738(11) 0.34698(5) 0.0194(2) Uani 1 1 d .
H42 H 0.5589 0.1679 0.3863 0.023 Uiso 1 1 calc R
C43 C 0.54674(8) 0.23675(12) 0.30220(6) 0.0361(4) Uani 1 1 d .
H43A H 0.5895 0.2042 0.3024 0.054 Uiso 1 1 calc R
H43B H 0.5499 0.3320 0.3127 0.054 Uiso 1 1 calc R
H43C H 0.5150 0.2249 0.2629 0.054 Uiso 1 1 calc R
C44 C 0.46056(7) 0.21057(12) 0.35172(6) 0.0285(3) Uani 1 1 d .
H44A H 0.4270 0.2081 0.3129 0.043 Uiso 1 1 calc R
H44B H 0.4666 0.3031 0.3661 0.043 Uiso 1 1 calc R
H44C H 0.4469 0.1547 0.3792 0.043 Uiso 1 1 calc R
C45 C 0.60840(5) -0.32483(11) 0.38887(5) 0.0173(2) Uani 1 1 d .
H45 H 0.6382 -0.2768 0.4237 0.021 Uiso 1 1 calc R
C46 C 0.64988(7) -0.38394(14) 0.35403(6) 0.0315(3) Uani 1 1 d .
H46A H 0.6214 -0.4280 0.3186 0.047 Uiso 1 1 calc R
H46B H 0.6804 -0.4496 0.3784 0.047 Uiso 1 1 calc R
H46C H 0.6743 -0.3121 0.3428 0.047 Uiso 1 1 calc R
C47 C 0.57408(7) -0.43608(12) 0.41139(6) 0.0245(3) Uani 1 1 d .
H47A H 0.5503 -0.3970 0.4359 0.037 Uiso 1 1 calc R
H47B H 0.6065 -0.4999 0.4348 0.037 Uiso 1 1 calc R
H47C H 0.5434 -0.4827 0.3779 0.037 Uiso 1 1 calc R
C48 C 0.78897(6) 0.20438(11) 0.42299(5) 0.0169(2) Uani 1 1 d .
H48 H 0.7794 0.2953 0.4119 0.020 Uiso 1 1 calc R
C49 C 0.79689(6) 0.12253(13) 0.37484(5) 0.0234(3) Uani 1 1 d .
C50 C 0.77794(7) 0.18117(16) 0.31878(5) 0.0338(3) Uani 1 1 d .
H50 H 0.7600 0.2689 0.3135 0.041 Uiso 1 1 calc R
C51 C 0.78504(9) 0.1129(2) 0.27097(6) 0.0522(5) Uani 1 1 d .
H51 H 0.7715 0.1536 0.2332 0.063 Uiso 1 1 calc R
C52 C 0.81125(11) -0.0121(2) 0.27796(8) 0.0607(6) Uani 1 1 d .
H52 H 0.8167 -0.0579 0.2452 0.073 Uiso 1 1 calc R
C53 C 0.83002(11) -0.07309(17) 0.33257(8) 0.0585(6) Uani 1 1 d .
H53 H 0.8483 -0.1605 0.3371 0.070 Uiso 1 1 calc R
C54 C 0.82221(8) -0.00689(14) 0.38088(7) 0.0380(4) Uani 1 1 d .
H54 H 0.8342 -0.0501 0.4181 0.046 Uiso 1 1 calc R

loop_
_atom_site_aniso_label
_atom_site_aniso_U_11
_atom_site_aniso_U_22
_atom_site_aniso_U_33
_atom_site_aniso_U_23
_atom_site_aniso_U_13
_atom_site_aniso_U_12
Ru1 0.00818(3) 0.01121(3) 0.01071(3) -0.00069(3) 0.00285(3) -0.00265(3)
Cl1 0.01415(12) 0.01519(11) 0.02751(15) 0.00033(10) 0.00662(11) 0.00118(10)
Cl2 0.01745(13) 0.01602(12) 0.03193(16) 0.00398(11) 0.00786(12) 0.00202(10)
N1 0.0238(5) 0.0393(6) 0.0128(4) -0.0059(4) 0.0061(4) -0.0212(5)
N2 0.0263(6) 0.0376(6) 0.0150(5) -0.0085(4) 0.0089(4) -0.0234(5)
N3 0.0107(4) 0.0099(4) 0.0102(4) -0.0020(3) 0.0024(3) -0.0035(3)
N4 0.0119(4) 0.0129(4) 0.0111(4) -0.0020(3) 0.0029(3) -0.0037(3)
N5 0.0112(4) 0.0121(4) 0.0096(4) -0.0016(3) 0.0021(3) -0.0031(3)
C1 0.0128(5) 0.0213(5) 0.0142(5) -0.0028(4) 0.0053(4) -0.0055(4)
C2 0.0603(12) 0.0891(13) 0.0195(7) -0.0135(8) 0.0132(8) -0.0612(11)
C3 0.0400(9) 0.0604(10) 0.0215(7) -0.0085(7) 0.0071(6) -0.0362(8)
C4 0.0147(5) 0.0216(5) 0.0109(5) -0.0014(4) 0.0013(4) -0.0056(4)
C5 0.0178(5) 0.0167(5) 0.0119(5) -0.0009(4) 0.0015(4) -0.0021(4)
C6 0.0238(6) 0.0386(7) 0.0135(5) -0.0017(5) 0.0061(5) -0.0108(5)
C7 0.0498(10) 0.0316(7) 0.0135(6) 0.0079(5) -0.0078(6) -0.0252(7)
C8 0.0498(10) 0.0197(6) 0.0276(7) 0.0022(5) -0.0173(7) 0.0070(6)
C9 0.0235(7) 0.0353(7) 0.0213(6) -0.0095(5) -0.0066(5) 0.0108(6)
C10 0.0455(9) 0.0287(7) 0.0229(7) -0.0024(5) 0.0035(6) 0.0146(6)
C11 0.0963(17) 0.0730(12) 0.0214(8) 0.0240(8) -0.0123(9) -0.0564(12)
C12 0.0325(9) 0.0996(15) 0.0499(11) -0.0319(10) -0.0075(8) 0.0343(10)
C13 0.0175(5) 0.0284(6) 0.0143(5) -0.0051(4) 0.0073(4) -0.0149(5)
C14 0.0236(6) 0.0225(6) 0.0270(6) -0.0058(5) 0.0139(5) -0.0123(5)
C15 0.0235(6) 0.0243(6) 0.0271(7) 0.0038(5) 0.0101(5) -0.0068(5)
C16 0.0212(6) 0.0326(7) 0.0174(6) -0.0021(5) 0.0084(5) -0.0115(5)
C17 0.0196(5) 0.0274(6) 0.0218(6) -0.0060(5) 0.0113(5) -0.0085(5)
C18 0.0147(5) 0.0266(6) 0.0212(6) 0.0009(5) 0.0064(5) -0.0091(4)
C19 0.0390(9) 0.0288(7) 0.0464(9) -0.0074(6) 0.0260(8) -0.0092(6)
C20 0.0370(9) 0.0519(9) 0.0197(6) 0.0016(6) 0.0114(6) -0.0100(7)
C21 0.0212(6) 0.0395(8) 0.0391(8) 0.0105(7) 0.0126(6) -0.0002(6)
C22 0.0112(4) 0.0104(4) 0.0132(5) 0.0006(4) 0.0045(4) -0.0010(4)
C23 0.0121(5) 0.0157(5) 0.0122(5) -0.0009(4) 0.0047(4) -0.0036(4)
C24 0.0125(5) 0.0146(5) 0.0099(4) -0.0013(4) 0.0035(4) -0.0062(4)
C25 0.0149(5) 0.0148(5) 0.0146(5) -0.0022(4) 0.0063(4) -0.0048(4)
C26 0.0242(6) 0.0224(5) 0.0167(5) -0.0047(4) 0.0110(5) -0.0036(5)
C27 0.0284(7) 0.0294(6) 0.0120(5) -0.0011(5) 0.0081(5) -0.0066(5)
C28 0.0228(6) 0.0227(6) 0.0140(5) 0.0050(4) 0.0040(5) -0.0043(5)
C29 0.0150(5) 0.0150(5) 0.0144(5) 0.0004(4) 0.0030(4) -0.0056(4)
C30 0.0177(5) 0.0143(5) 0.0163(5) -0.0024(4) 0.0086(4) -0.0025(4)
C31 0.0244(6) 0.0166(5) 0.0276(6) -0.0042(5) 0.0118(5) -0.0014(5)
C32 0.0173(5) 0.0217(6) 0.0274(6) -0.0038(5) 0.0064(5) -0.0011(4)
C33 0.0199(5) 0.0142(5) 0.0182(5) 0.0019(4) 0.0050(4) -0.0002(4)
C34 0.0249(7) 0.0194(6) 0.0303(7) 0.0051(5) 0.0026(6) 0.0032(5)
C35 0.0291(7) 0.0157(6) 0.0281(6) -0.0021(5) 0.0063(6) -0.0050(5)
C36 0.0120(5) 0.0163(5) 0.0101(4) -0.0018(4) 0.0023(4) -0.0040(4)
C37 0.0146(5) 0.0170(5) 0.0136(5) -0.0008(4) 0.0035(4) -0.0024(4)
C38 0.0156(5) 0.0222(5) 0.0147(5) 0.0005(4) 0.0000(4) -0.0007(4)
C39 0.0178(5) 0.0252(5) 0.0154(5) -0.0052(5) -0.0011(4) -0.0072(5)
C40 0.0200(6) 0.0168(5) 0.0193(6) -0.0043(4) 0.0016(5) -0.0054(4)
C41 0.0144(5) 0.0162(5) 0.0133(5) -0.0019(4) 0.0034(4) -0.0035(4)
C42 0.0215(6) 0.0151(5) 0.0178(5) -0.0009(4) 0.0010(5) -0.0002(4)
C43 0.0573(11) 0.0174(6) 0.0368(8) -0.0004(6) 0.0195(8) -0.0077(6)
C44 0.0250(7) 0.0233(6) 0.0310(7) -0.0051(5) 0.0006(6) 0.0064(5)
C45 0.0177(5) 0.0159(5) 0.0167(5) -0.0016(4) 0.0033(4) -0.0014(5)
C46 0.0260(7) 0.0406(8) 0.0319(7) 0.0061(6) 0.0148(6) 0.0095(6)
C47 0.0249(7) 0.0189(5) 0.0311(7) 0.0040(5) 0.0110(6) 0.0021(5)
C48 0.0141(5) 0.0200(5) 0.0171(5) -0.0011(4) 0.0058(4) -0.0074(4)
C49 0.0225(6) 0.0331(6) 0.0173(6) -0.0067(5) 0.0101(5) -0.0159(5)
C50 0.0274(7) 0.0580(9) 0.0170(6) -0.0051(6) 0.0084(5) -0.0202(7)
C51 0.0518(11) 0.0907(14) 0.0180(7) -0.0180(8) 0.0168(7) -0.0456(10)
C52 0.0880(16) 0.0706(12) 0.0443(10) -0.0391(9) 0.0503(11) -0.0520(12)
C53 0.0948(17) 0.0408(9) 0.0638(12) -0.0271(9) 0.0589(12) -0.0268(10)
C54 0.0585(11) 0.0304(7) 0.0377(8) -0.0124(6) 0.0332(8) -0.0136(7)

loop_
_atom_type_symbol
_atom_type_description
_atom_type_scat_dispersion_real
_atom_type_scat_dispersion_imag
_atom_type_scat_source
C C 0.0033 0.0016 'International Tables Vol C Tables 4.2.6.8 and 6.1.1.4'
H H 0.0000 0.0000 'International Tables Vol C Tables 4.2.6.8 and 6.1.1.4'
N N 0.0061 0.0033 'International Tables Vol C Tables 4.2.6.8 and 6.1.1.4'
Cl Cl 0.1484 0.1585 'International Tables Vol C Tables 4.2.6.8 and 6.1.1.4'
Ru Ru -1.2594 0.8363 'International Tables Vol C Tables 4.2.6.8 and 6.1.1.4'

loop_
_geom_angle_atom_site_label_1
_geom_angle_atom_site_label_2
_geom_angle_atom_site_label_3
_geom_angle
_geom_angle_publ_flag
C48 Ru1 C1 98.30(4) yes
C48 Ru1 C22 90.82(4) yes
C1 Ru1 C22 169.42(4) yes
C48 Ru1 Cl2 104.27(4) yes
C1 Ru1 Cl2 92.89(3) yes
C22 Ru1 Cl2 90.04(3) yes
C48 Ru1 Cl1 87.58(4) yes
C1 Ru1 Cl1 87.01(3) yes
C22 Ru1 Cl1 88.01(3) yes
Cl2 Ru1 Cl1 168.017(11) yes
C1 N1 C4 126.27(9) ?
C1 N1 C2 114.18(10) ?
C4 N1 C2 119.51(10) ?
C1 N2 C13 127.63(10) ?
C1 N2 C3 114.23(10) ?
C13 N2 C3 117.66(9) ?
N4 N3 C22 115.62(8) ?
N4 N3 C24 114.60(8) ?
C22 N3 C24 129.76(9) ?
N5 N4 N3 102.62(8) ?
N4 N5 C23 112.24(8) ?
N4 N5 C36 119.92(8) ?
C23 N5 C36 127.67(9) ?
N2 C1 N1 106.66(9) ?
N2 C1 Ru1 128.65(8) ?
N1 C1 Ru1 124.15(8) ?
N1 C2 C3 102.55(11) ?
N2 C3 C2 102.16(10) ?
C9 C4 C5 121.87(11) ?
C9 C4 N1 119.04(11) ?
C5 C4 N1 118.84(11) ?
C4 C5 C6 117.89(11) ?
C4 C5 C10 122.44(11) ?
C6 C5 C10 119.64(11) ?
C7 C6 C5 121.64(13) ?
C6 C7 C8 118.35(12) ?
C6 C7 C11 120.90(17) ?
C8 C7 C11 120.71(16) ?
C9 C8 C7 122.38(13) ?
C8 C9 C4 117.77(13) ?
C8 C9 C12 120.88(14) ?
C4 C9 C12 121.26(14) ?
C14 C13 C18 121.91(10) ?
C14 C13 N2 118.83(11) ?
C18 C13 N2 119.15(11) ?
C15 C14 C13 117.69(11) ?
C15 C14 C19 120.17(12) ?
C13 C14 C19 122.14(11) ?
C16 C15 C14 122.12(12) ?
C15 C16 C17 118.84(11) ?
C15 C16 C20 120.32(12) ?
C17 C16 C20 120.83(12) ?
C16 C17 C18 121.60(11) ?
C17 C18 C13 117.77(11) ?
C17 C18 C21 121.12(11) ?
C13 C18 C21 121.10(11) ?
N3 C22 C23 100.60(9) ?
N3 C22 Ru1 130.70(7) ?
C23 C22 Ru1 128.34(7) ?
N5 C23 C22 108.93(9) ?
C29 C24 C25 124.37(10) ?
C29 C24 N3 117.65(9) ?
C25 C24 N3 117.72(9) ?
C26 C25 C24 116.12(10) ?
C26 C25 C30 120.65(10) ?
C24 C25 C30 123.07(9) ?
C27 C26 C25 121.04(11) ?
C26 C27 C28 120.88(10) ?
C27 C28 C29 120.92(11) ?
C24 C29 C28 116.66(10) ?
C24 C29 C33 122.19(9) ?
C28 C29 C33 120.92(10) ?
C25 C30 C32 110.26(9) ?
C25 C30 C31 112.82(9) ?
C32 C30 C31 109.73(10) ?
C29 C33 C34 113.00(10) ?
C29 C33 C35 109.14(10) ?
C34 C33 C35 111.02(10) ?
C37 C36 C41 124.25(10) ?
C37 C36 N5 117.30(9) ?
C41 C36 N5 118.45(10) ?
C38 C37 C36 116.75(10) ?
C38 C37 C42 120.59(10) ?
C36 C37 C42 122.65(10) ?
C39 C38 C37 120.85(11) ?
C38 C39 C40 120.40(10) ?
C39 C40 C41 121.38(10) ?
C40 C41 C36 116.35(10) ?
C40 C41 C45 120.56(10) ?
C36 C41 C45 123.08(10) ?
C37 C42 C44 111.20(10) ?
C37 C42 C43 110.15(9) ?
C44 C42 C43 111.74(11) ?
C41 C45 C47 111.56(10) ?
C41 C45 C46 110.69(9) ?
C47 C45 C46 110.61(10) ?
C49 C48 Ru1 135.31(9) ?
C54 C49 C50 118.05(12) ?
C54 C49 C48 125.13(12) ?
C50 C49 C48 116.81(12) ?
C51 C50 C49 120.94(16) ?
C52 C51 C50 120.19(16) ?
C51 C52 C53 120.30(15) ?
C52 C53 C54 120.28(18) ?
C49 C54 C53 120.21(15) ?

loop_
_geom_bond_atom_site_label_1
_geom_bond_atom_site_label_2
_geom_bond_distance
_geom_bond_publ_flag
Ru1 C48 1.8319(11) yes
Ru1 C1 2.0865(11) yes
Ru1 C22 2.0981(10) yes
Ru1 Cl2 2.3855(3) yes
Ru1 Cl1 2.3965(3) yes
N1 C1 1.3488(14) ?
N1 C4 1.4387(14) ?
N1 C2 1.4657(17) ?
N2 C1 1.3448(14) ?
N2 C13 1.4280(15) ?
N2 C3 1.4731(16) ?
N3 N4 1.3425(12) ?
N3 C22 1.3802(13) ?
N3 C24 1.4533(13) ?
N4 N5 1.3194(12) ?
N5 C23 1.3548(13) ?
N5 C36 1.4418(13) ?
C2 C3 1.5287(19) ?
C4 C9 1.3889(17) ?
C4 C5 1.3896(16) ?
C5 C6 1.3953(16) ?
C5 C10 1.4959(17) ?
C6 C7 1.379(2) ?
C7 C8 1.382(2) ?
C7 C11 1.5139(18) ?
C8 C9 1.381(2) ?
C9 C12 1.513(2) ?
C13 C14 1.3980(18) ?
C13 C18 1.3999(17) ?
C14 C15 1.3907(17) ?
C14 C19 1.5133(18) ?
C15 C16 1.3852(18) ?
C16 C17 1.3831(18) ?
C16 C20 1.5157(17) ?
C17 C18 1.3998(16) ?
C18 C21 1.5009(18) ?
C22 C23 1.3831(15) ?
C24 C29 1.3932(15) ?
C24 C25 1.4028(15) ?
C25 C26 1.4001(15) ?
C25 C30 1.5144(16) ?
C26 C27 1.3795(17) ?
C27 C28 1.3836(17) ?
C28 C29 1.3933(15) ?
C29 C33 1.5222(15) ?
C30 C32 1.5303(16) ?
C30 C31 1.5327(15) ?
C33 C34 1.5269(17) ?
C33 C35 1.5374(16) ?
C36 C37 1.3962(16) ?
C36 C41 1.3990(15) ?
C37 C38 1.3948(16) ?
C37 C42 1.5248(15) ?
C38 C39 1.3860(16) ?
C39 C40 1.3877(17) ?
C40 C41 1.3904(16) ?
C41 C45 1.5209(16) ?
C42 C44 1.5266(17) ?
C42 C43 1.5310(17) ?
C45 C47 1.5296(16) ?
C45 C46 1.5303(16) ?
C48 C49 1.4710(16) ?
C49 C54 1.393(2) ?
C49 C50 1.4032(18) ?
C50 C51 1.386(2) ?
C51 C52 1.359(3) ?
C52 C53 1.383(3) ?
C53 C54 1.3926(19) ?
